data_2216560
loop_
_publ_author_name
'Fahui Li'
'Yantuan Li'
'Hongyan Zhao'
'Xiuting Lang'

_publ_section_title
;
 <i>catena</i>-Poly[[aquadiphenyltin(IV)]-\m-2,6-pyridinedicarboxylato]
;
_journal_coeditor_code HK2372
_journal_issue 12
_journal_name_full 'Acta Crystallographica Section E'
_journal_page_first m3207
_journal_page_last m3207
_journal_paper_doi 10.1107/S1600536807057406
_journal_volume 63
_journal_year 2007
_chemical_formula_iupac '[Sn (C6 H5)2 (C7 H3 N O4) (H2 O)]'
_chemical_formula_moiety 'C19 H15 N O5 Sn'
_chemical_formula_sum 'C19 H15 N O5 Sn'
_chemical_formula_weight 456.03
_chemical_name_systematic
;
catena-Poly[[aquadiphenyltin(IV)]-\m-2,6-pyridinedicarboxylato]
;
_space_group_IT_number 14
_symmetry_cell_setting monoclinic
_symmetry_space_group_name_Hall '-P 2ybc'
_symmetry_space_group_name_H-M 'P 1 21/c 1'
_atom_sites_solution_hydrogens geom
_atom_sites_solution_primary direct
_atom_sites_solution_secondary difmap
_audit_creation_method SHELXL-97
_cell_angle_alpha 90.00
_cell_angle_beta 100.915(3)
_cell_angle_gamma 90.00
_cell_formula_units_Z 4
_cell_length_a 9.779(2)
_cell_length_b 9.807(2)
_cell_length_c 19.334(4)
_cell_measurement_reflns_used 4957
_cell_measurement_temperature 298(2)
_cell_measurement_theta_max 28.177
_cell_measurement_theta_min 2.338
_cell_volume 1820.6(6)
_computing_cell_refinement 'SAINT (Bruker, 1998)'
_computing_data_collection 'SMART (Bruker, 1998)'
_computing_data_reduction 'SAINT (Bruker, 1998)'
_computing_molecular_graphics 'SHELXTL (Bruker, 1998)'
_computing_publication_material 'SHELXTL (Bruker, 1998)'
_computing_structure_refinement 'SHELXL97 (Sheldrick, 1997)'
_computing_structure_solution 'SHELXS97 (Sheldrick, 1997)'
_diffrn_ambient_temperature 298(2)
_diffrn_measured_fraction_theta_full 0.999
_diffrn_measured_fraction_theta_max 0.999
_diffrn_measurement_device_type 'Bruker SMART CCD area-detector diffractometer'
_diffrn_measurement_method '\f and \w scans'
_diffrn_radiation_monochromator graphite
_diffrn_radiation_source 'fine-focus sealed tube'
_diffrn_radiation_type MoK\a
_diffrn_radiation_wavelength 0.71073
_diffrn_reflns_av_R_equivalents 0.0307
_diffrn_reflns_av_sigmaI/netI 0.0331
_diffrn_reflns_limit_h_max 11
_diffrn_reflns_limit_h_min -11
_diffrn_reflns_limit_k_max 11
_diffrn_reflns_limit_k_min -11
_diffrn_reflns_limit_l_max 22
_diffrn_reflns_limit_l_min -12
_diffrn_reflns_number 9237
_diffrn_reflns_theta_full 25.01
_diffrn_reflns_theta_max 25.01
_diffrn_reflns_theta_min 2.15
_exptl_absorpt_coefficient_mu 1.432
_exptl_absorpt_correction_T_max 0.533
_exptl_absorpt_correction_T_min 0.509
_exptl_absorpt_correction_type multi-scan
_exptl_absorpt_process_details '(SADABS; Sheldrick, 1996)'
_exptl_crystal_colour colorless
_exptl_crystal_density_diffrn 1.664
_exptl_crystal_density_method 'not measured'
_exptl_crystal_description block
_exptl_crystal_F_000 904
_exptl_crystal_size_max 0.48
_exptl_crystal_size_mid 0.45
_exptl_crystal_size_min 0.44
_refine_diff_density_max 0.715
_refine_diff_density_min -1.329
_refine_ls_extinction_method none
_refine_ls_goodness_of_fit_ref 1.028
_refine_ls_hydrogen_treatment constr
_refine_ls_matrix_type full
_refine_ls_number_parameters 235
_refine_ls_number_reflns 3206
_refine_ls_restrained_S_all 1.168
_refine_ls_R_factor_all 0.0444
_refine_ls_R_factor_gt 0.0341
_refine_ls_shift/su_max 0.001
_refine_ls_shift/su_mean 0.000
_refine_ls_structure_factor_coef Fsqd
_refine_ls_weighting_details 'calc w=1/[\s^2^(Fo^2^)+(0.0453P)^2^+4.0544P] where P=(Fo^2^+2Fc^2^)/3'
_refine_ls_weighting_scheme calc
_refine_ls_wR_factor_gt 0.0853
_refine_ls_wR_factor_ref 0.0935
_reflns_number_gt 2651
_reflns_number_total 3206
_reflns_threshold_expression I>2\s(I)
_cod_data_source_file hk2372.cif
_cod_data_source_block I
_cod_original_sg_symbol_H-M 'P 21/c'
_cod_database_code 2216560
_cod_database_fobs_code 2216560

loop_
_symmetry_equiv_pos_as_xyz
'x, y, z'
'-x, y+1/2, -z+1/2'
'-x, -y, -z'
'x, -y-1/2, z-1/2'

loop_
_atom_site_type_symbol
_atom_site_label
_atom_site_fract_x
_atom_site_fract_y
_atom_site_fract_z
_atom_site_U_iso_or_equiv
_atom_site_adp_type
_atom_site_calc_flag
_atom_site_refinement_flags
_atom_site_occupancy
Sn Sn1 0.52733(3) 0.67363(3) 0.156159(16) 0.02997(14) Uani d U 1
O O1 0.5801(4) 0.6306(3) 0.05146(18) 0.0376(8) Uani d . 1
O O2 0.6472(4) 0.7069(4) -0.04578(19) 0.0458(9) Uani d . 1
O O3 0.5119(4) 0.8781(3) 0.22701(18) 0.0392(8) Uani d . 1
O O4 0.5509(4) 1.1034(3) 0.23984(18) 0.0399(9) Uani d . 1
O O5 0.5175(4) 0.4439(3) 0.14243(18) 0.0398(9) Uani d . 1
H H1 0.4618 0.4086 0.1092 0.048 Uiso d R 1
H H2 0.5031 0.4064 0.1857 0.048 Uiso d R 1
N N1 0.5961(4) 0.8744(4) 0.10674(19) 0.0275(8) Uani d . 1
C C1 0.6218(5) 0.7222(5) 0.0138(3) 0.0336(11) Uani d . 1
C C2 0.6398(5) 0.8629(5) 0.0454(2) 0.0290(10) Uani d . 1
C C3 0.6923(5) 0.9729(5) 0.0147(3) 0.0383(12) Uani d . 1
H H3 0.7229 0.9635 -0.0277 0.046 Uiso calc R 1
C C4 0.6983(6) 1.0963(6) 0.0480(3) 0.0427(13) Uani d . 1
H H4 0.7351 1.1715 0.0286 0.051 Uiso calc R 1
C C5 0.6502(5) 1.1100(5) 0.1103(3) 0.0375(12) Uani d . 1
H H5 0.6512 1.1943 0.1324 0.045 Uiso calc R 1
C C6 0.6004(5) 0.9949(4) 0.1391(2) 0.0288(10) Uani d . 1
C C7 0.5501(5) 0.9926(5) 0.2079(2) 0.0317(11) Uani d . 1
C C8 0.7311(6) 0.6460(6) 0.2137(4) 0.0541(13) Uani d U 1
C C9 0.8249(7) 0.5751(8) 0.1817(4) 0.0738(15) Uani d U 1
H H9 0.7960 0.5409 0.1364 0.089 Uiso calc R 1
C C10 0.9632(8) 0.5539(9) 0.2166(5) 0.0842(16) Uani d U 1
H H10 1.0270 0.5071 0.1954 0.101 Uiso calc R 1
C C11 0.9987(9) 0.6058(10) 0.2832(5) 0.0907(18) Uani d U 1
H H11 1.0907 0.5963 0.3062 0.109 Uiso calc R 1
C C12 0.9095(9) 0.6702(8) 0.3182(5) 0.0861(17) Uani d U 1
H H12 0.9382 0.6996 0.3644 0.103 Uiso calc R 1
C C13 0.7720(8) 0.6909(7) 0.2821(4) 0.0730(15) Uani d U 1
H H13 0.7084 0.7352 0.3045 0.088 Uiso calc R 1
C C14 0.3134(6) 0.6972(6) 0.1108(3) 0.0444(11) Uani d U 1
C C15 0.2267(7) 0.7880(7) 0.1361(4) 0.0599(13) Uani d U 1
H H15 0.2600 0.8396 0.1761 0.072 Uiso calc R 1
C C16 0.0885(7) 0.8016(8) 0.1012(4) 0.0685(14) Uani d U 1
H H16 0.0311 0.8647 0.1175 0.082 Uiso calc R 1
C C17 0.0364(7) 0.7242(8) 0.0437(4) 0.0668(15) Uani d U 1
H H17 -0.0560 0.7338 0.0213 0.080 Uiso calc R 1
C C18 0.1205(7) 0.6325(7) 0.0192(4) 0.0591(13) Uani d U 1
H H18 0.0851 0.5787 -0.0197 0.071 Uiso calc R 1
C C19 0.2583(6) 0.6191(6) 0.0519(3) 0.0517(12) Uani d U 1
H H19 0.3150 0.5570 0.0344 0.062 Uiso calc R 1

loop_
_atom_site_aniso_label
_atom_site_aniso_U_11
_atom_site_aniso_U_22
_atom_site_aniso_U_33
_atom_site_aniso_U_12
_atom_site_aniso_U_13
_atom_site_aniso_U_23
Sn1 0.0422(2) 0.0238(2) 0.0241(2) -0.00080(14) 0.00672(14) -0.00005(13)
O1 0.059(2) 0.0259(17) 0.0308(19) -0.0052(16) 0.0157(17) -0.0059(15)
O2 0.066(3) 0.044(2) 0.031(2) -0.0080(18) 0.0198(18) -0.0076(17)
O3 0.068(2) 0.0231(17) 0.0297(18) -0.0052(16) 0.0177(17) -0.0014(15)
O4 0.066(2) 0.0250(18) 0.0322(19) -0.0047(16) 0.0177(17) -0.0055(15)
O5 0.065(2) 0.0246(18) 0.0302(19) -0.0053(16) 0.0104(17) -0.0008(14)
N1 0.036(2) 0.025(2) 0.021(2) -0.0011(16) 0.0051(16) -0.0031(16)
C1 0.040(3) 0.033(3) 0.028(3) -0.001(2) 0.007(2) -0.005(2)
C2 0.032(2) 0.031(2) 0.023(2) 0.0004(19) 0.0036(19) 0.0002(19)
C3 0.048(3) 0.038(3) 0.031(3) -0.001(2) 0.014(2) 0.004(2)
C4 0.053(3) 0.035(3) 0.042(3) -0.007(2) 0.013(3) 0.009(2)
C5 0.049(3) 0.024(3) 0.037(3) -0.001(2) 0.004(2) -0.002(2)
C6 0.037(3) 0.021(2) 0.026(2) 0.0008(19) -0.0003(19) -0.0002(19)
C7 0.042(3) 0.024(3) 0.027(2) 0.001(2) 0.004(2) -0.001(2)
C8 0.049(2) 0.054(3) 0.055(3) -0.003(2) 0.000(2) 0.008(2)
C9 0.062(3) 0.083(3) 0.072(3) 0.005(3) 0.002(3) 0.009(3)
C10 0.069(3) 0.091(3) 0.088(3) 0.009(3) 0.003(3) 0.007(3)
C11 0.072(3) 0.094(3) 0.095(3) -0.004(3) -0.014(3) 0.005(3)
C12 0.083(3) 0.084(3) 0.079(3) -0.004(3) -0.018(3) -0.002(3)
C13 0.068(3) 0.070(3) 0.069(3) 0.000(3) -0.015(3) 0.000(3)
C14 0.043(2) 0.047(2) 0.044(2) -0.007(2) 0.010(2) 0.007(2)
C15 0.053(3) 0.064(3) 0.063(3) 0.000(2) 0.010(2) -0.004(2)
C16 0.057(3) 0.074(3) 0.073(3) 0.007(3) 0.012(3) -0.002(3)
C17 0.051(3) 0.073(3) 0.072(3) -0.007(3) 0.003(3) 0.007(3)
C18 0.056(3) 0.057(3) 0.059(3) -0.012(2) -0.002(2) 0.007(2)
C19 0.051(2) 0.047(2) 0.054(3) -0.008(2) 0.000(2) 0.006(2)

loop_
_atom_type_symbol
_atom_type_description
_atom_type_scat_dispersion_real
_atom_type_scat_dispersion_imag
_atom_type_scat_source
C C 0.0033 0.0016 'International Tables Vol C Tables 4.2.6.8 and 6.1.1.4'
H H 0.0000 0.0000 'International Tables Vol C Tables 4.2.6.8 and 6.1.1.4'
O O 0.0106 0.0060 'International Tables Vol C Tables 4.2.6.8 and 6.1.1.4'
Sn Sn -0.6537 1.4246 'International Tables Vol C Tables 4.2.6.8 and 6.1.1.4'
N N 0.0061 0.0033 'International Tables Vol C Tables 4.2.6.8 and 6.1.1.4'

loop_
_geom_angle_atom_site_label_1
_geom_angle_atom_site_label_2
_geom_angle_atom_site_label_3
_geom_angle_site_symmetry_1
_geom_angle_site_symmetry_3
_geom_angle
_geom_angle_publ_flag
O1 Sn1 O3 . . 135.61(12) yes
O1 Sn1 O4 . 2_645 151.67(13) yes
O1 Sn1 O5 . . 73.54(12) yes
O4 Sn1 O3 2_645 . 72.62(12) yes
O5 Sn1 O3 . . 150.79(12) yes
O5 Sn1 O4 . 2_645 78.37(12) yes
O1 Sn1 N1 . . 69.74(13) yes
O5 Sn1 N1 . . 142.76(13) yes
N1 Sn1 O3 . . 65.98(12) yes
N1 Sn1 O4 . 2_645 138.57(12) yes
C8 Sn1 O1 . . 95.5(2) yes
C8 Sn1 O3 . . 87.9(2) yes
C8 Sn1 O4 . 2_645 86.6(2) yes
C8 Sn1 O5 . . 87.1(2) yes
C8 Sn1 N1 . . 90.43(19) yes
C8 Sn1 C14 . . 172.6(2) yes
C14 Sn1 O1 . . 91.42(19) yes
C14 Sn1 O3 . . 88.95(19) yes
C14 Sn1 O4 . 2_645 86.09(18) yes
C14 Sn1 O5 . . 92.49(18) yes
C14 Sn1 N1 . . 94.38(18) yes
C6 N1 C2 . . 120.2(4) ?
C6 N1 Sn1 . . 122.6(3) ?
C2 N1 Sn1 . . 117.1(3) ?
C1 O1 Sn1 . . 122.8(3) ?
C7 O3 Sn1 . . 120.8(3) ?
C7 O4 Sn1 . 2_655 134.1(3) ?
Sn1 O5 H1 . . 120.6 ?
Sn1 O5 H2 . . 107.0 ?
H1 O5 H2 . . 109.4 ?
O2 C1 O1 . . 126.3(5) ?
O2 C1 C2 . . 117.5(4) ?
O1 C1 C2 . . 116.2(4) ?
N1 C2 C3 . . 121.5(4) ?
N1 C2 C1 . . 113.8(4) ?
C3 C2 C1 . . 124.6(4) ?
C4 C3 C2 . . 118.5(5) ?
C4 C3 H3 . . 120.7 ?
C2 C3 H3 . . 120.7 ?
C3 C4 C5 . . 120.4(5) ?
C3 C4 H4 . . 119.8 ?
C5 C4 H4 . . 119.8 ?
C4 C5 C6 . . 118.4(5) ?
C4 C5 H5 . . 120.8 ?
C6 C5 H5 . . 120.8 ?
N1 C6 C5 . . 121.0(4) ?
N1 C6 C7 . . 114.5(4) ?
C5 C6 C7 . . 124.5(4) ?
O4 C7 O3 . . 127.1(4) ?
O4 C7 C6 . . 116.9(4) ?
O3 C7 C6 . . 116.0(4) ?
C13 C8 C9 . . 119.4(6) ?
C13 C8 Sn1 . . 122.6(5) ?
C9 C8 Sn1 . . 117.9(5) ?
C8 C9 C10 . . 121.1(7) ?
C8 C9 H9 . . 119.4 ?
C10 C9 H9 . . 119.4 ?
C11 C10 C9 . . 116.5(9) ?
C11 C10 H10 . . 121.7 ?
C9 C10 H10 . . 121.7 ?
C12 C11 C10 . . 124.8(8) ?
C12 C11 H11 . . 117.6 ?
C10 C11 H11 . . 117.6 ?
C11 C12 C13 . . 117.7(8) ?
C11 C12 H12 . . 121.2 ?
C13 C12 H12 . . 121.2 ?
C8 C13 C12 . . 120.4(8) ?
C8 C13 H13 . . 119.8 ?
C12 C13 H13 . . 119.8 ?
C15 C14 C19 . . 118.4(6) ?
C15 C14 Sn1 . . 123.1(5) ?
C19 C14 Sn1 . . 118.4(4) ?
C14 C15 C16 . . 119.5(6) ?
C14 C15 H15 . . 120.3 ?
C16 C15 H15 . . 120.3 ?
C17 C16 C15 . . 121.2(7) ?
C17 C16 H16 . . 119.4 ?
C15 C16 H16 . . 119.4 ?
C18 C17 C16 . . 119.6(7) ?
C18 C17 H17 . . 120.2 ?
C16 C17 H17 . . 120.2 ?
C17 C18 C19 . . 120.3(7) ?
C17 C18 H18 . . 119.9 ?
C19 C18 H18 . . 119.9 ?
C18 C19 C14 . . 120.9(6) ?
C18 C19 H19 . . 119.5 ?
C14 C19 H19 . . 119.5 ?

loop_
_geom_bond_atom_site_label_1
_geom_bond_atom_site_label_2
_geom_bond_site_symmetry_2
_geom_bond_distance
_geom_bond_publ_flag
Sn1 O1 . 2.222(3) yes
Sn1 O3 . 2.449(3) yes
Sn1 O4 2_645 2.384(3) yes
Sn1 O5 . 2.268(3) yes
Sn1 N1 . 2.342(4) yes
Sn1 C8 . 2.108(6) yes
Sn1 C14 . 2.123(6) yes
N1 C6 . 1.335(6) ?
N1 C2 . 1.340(6) ?
O1 C1 . 1.271(6) ?
O2 C1 . 1.233(6) ?
O3 C7 . 1.261(6) ?
O4 C7 . 1.249(6) ?
O4 Sn1 2_655 2.384(3) ?
O5 H1 . 0.8347 ?
O5 H2 . 0.9480 ?
C1 C2 . 1.505(7) ?
C2 C3 . 1.376(7) ?
C3 C4 . 1.368(8) ?
C3 H3 . 0.9300 ?
C4 C5 . 1.379(7) ?
C4 H4 . 0.9300 ?
C5 C6 . 1.387(7) ?
C5 H5 . 0.9300 ?
C6 C7 . 1.503(7) ?
C8 C13 . 1.380(10) ?
C8 C9 . 1.386(10) ?
C9 C10 . 1.408(10) ?
C9 H9 . 0.9300 ?
C10 C11 . 1.367(12) ?
C10 H10 . 0.9300 ?
C11 C12 . 1.357(13) ?
C11 H11 . 0.9300 ?
C12 C13 . 1.407(10) ?
C12 H12 . 0.9300 ?
C13 H13 . 0.9300 ?
C14 C15 . 1.381(9) ?
C14 C19 . 1.394(8) ?
C15 C16 . 1.398(9) ?
C15 H15 . 0.9300 ?
C16 C17 . 1.363(10) ?
C16 H16 . 0.9300 ?
C17 C18 . 1.363(10) ?
C17 H17 . 0.9300 ?
C18 C19 . 1.382(8) ?
C18 H18 . 0.9300 ?
C19 H19 . 0.9300 ?

loop_
_geom_hbond_atom_site_label_D
_geom_hbond_atom_site_label_H
_geom_hbond_atom_site_label_A
_geom_hbond_site_symmetry_A
_geom_hbond_distance_DH
_geom_hbond_distance_HA
_geom_hbond_distance_DA
_geom_hbond_angle_DHA
_geom_hbond_publ_flag
O5 H1 O2 3_665 0.83 1.85 2.671(3) 167 yes
O5 H2 O3 2_645 0.95 1.74 2.673(3) 166 yes
